data_2106367
loop_
_publ_author_name
'Kratky, C.'
'Nachbaur, E.'
'Popitsch, A.'

_publ_section_title
;
 Structure of trisilver(I) sulfamide-ammonia-water at 108K
;
_journal_name_full 'Acta Crystallographica B (24,1968-38,1982)'
_journal_page_first 654
_journal_page_last 656
_journal_volume 37
_journal_year 1981
_chemical_formula_sum 'Ag3 H6 N3 O3 S'
_chemical_name_systematic 'Ag3 (H N2 O2 S) N H3 H2 O'
_space_group_IT_number 57
_symmetry_space_group_name_Hall '-P 2c 2ac'
_symmetry_space_group_name_H-M 'P c a m'
_cell_angle_alpha 90
_cell_angle_beta 90
_cell_angle_gamma 90
_cell_formula_units_Z 4
_cell_length_a 11.813
_cell_length_b 9.665
_cell_length_c 6.578
_cell_volume 751.028
_citation_journal_id_ASTM ACBCAR
_cod_data_source_file Kratky_ACBCAR_1981_1327.cif
_cod_data_source_block H6Ag3N3O3S1
_cod_original_cell_volume 751.0276
_cod_original_sg_symbol_Hall '-P 2c 2b (y,-x,z)'
_cod_original_formula_sum 'H6 Ag3 N3 O3 S1'
_cod_database_code 2106367

loop_
_symmetry_equiv_pos_as_xyz
x,y,z
-x,-y,z+1/2
-x+1/2,y,-z
x+1/2,-y,-z+1/2
-x,-y,-z
x,y,-z-1/2
x-1/2,-y,z
-x-1/2,y,z-1/2

loop_
_atom_site_label
_atom_site_type_symbol
_atom_site_fract_x
_atom_site_fract_y
_atom_site_fract_z
_atom_site_occupancy
_atom_site_U_iso_or_equiv
N1 N-3 0.0912 0.3571 0.25 1 0.0
O1 O-2 -0.032 0.1858 0.4325 1 0.0
N3 N-3 -0.1289 -0.0908 0.25 1 0.0
Ag2 Ag+1 -0.122 0.5199 0.4958 1 0.0
N2 N-3 -0.1299 0.3799 0.25 1 0.0
Ag1 Ag+1 0.2362 0.2299 0.25 1 0.0
O2 O-2 -0.3065 0.1728 0.25 1 0.0
S1 S+6 -0.0227 0.2681 0.25 1 0.0
